data_7250947
loop_
_publ_author_name
'Mingazhetdinova, Dilyara O.'
'Nefedova, Anna A.'
'Kozhikhov, Andrey A.'
'Agarkov, Artem S.'
'Litvinov, Igor A.'
'Frantsuzova, Lubov V.'
'Islamov, Daut R.'
'Solovieva, Svetlana E.'
'Antipin, Igor S.'

_publ_section_title
;
 Supramolecular interplay: how non-covalent bonds affect the crystal
 packing of 2-arylmethylidenethiazolo[3,2-a]pyrimidines
;
_journal_issue 42
_journal_name_full CrystEngComm
_journal_page_first 6884
_journal_page_last 6893
_journal_paper_doi 10.1039/D5CE00511F
_journal_volume 27
_journal_year 2025
_chemical_formula_moiety 'C23 H18 Br Cl N2 O3 S'
_chemical_formula_sum 'C23 H18 Br Cl N2 O3 S'
_chemical_formula_weight 517.81
_space_group_crystal_system monoclinic
_space_group_IT_number 14
_space_group_name_Hall '-P 2yn'
_space_group_name_H-M_alt 'P 1 21/n 1'
_atom_sites_solution_hydrogens geom
_atom_sites_solution_primary dual
_audit_creation_date 2025-04-18
_audit_creation_method
;
Olex2 1.2
(compiled 2018.05.29 svn.r3508 for OlexSys, GUI svn.r5506)
;
_audit_update_record
;
2025-07-02 deposited with the CCDC.	2025-09-16 downloaded from the CCDC.
;
_cell_angle_alpha 90
_cell_angle_beta 94.98(3)
_cell_angle_gamma 90
_cell_formula_units_Z 4
_cell_length_a 9.4140(19)
_cell_length_b 10.970(2)
_cell_length_c 20.797(4)
_cell_measurement_reflns_used 123
_cell_measurement_temperature 100
_cell_measurement_theta_max 26.848
_cell_measurement_theta_min 2.082
_cell_volume 2139.6(7)
_computing_cell_refinement 'XDS (Kabsch, 2010)'
_computing_data_collection 'XDS (Kabsch, 2010)'
_computing_data_reduction 'XDS (Kabsch, 2010)'
_computing_molecular_graphics 'Olex2 (Dolomanov et al., 2009)'
_computing_publication_material 'Olex2 (Dolomanov et al., 2009)'
_computing_structure_refinement 'ShelXL (Sheldrick, 2015)'
_computing_structure_solution 'ShelXT (Sheldrick, 2015)'
_diffrn_ambient_temperature 100
_diffrn_measured_fraction_theta_full 0.966
_diffrn_measured_fraction_theta_max 0.966
_diffrn_measurement_device_type Synchro
_diffrn_measurement_method '\w scans'
_diffrn_radiation_type synchrotron
_diffrn_radiation_wavelength 0.7527
_diffrn_reflns_av_R_equivalents 0.0554
_diffrn_reflns_av_unetI/netI 0.0462
_diffrn_reflns_Laue_measured_fraction_full 0.966
_diffrn_reflns_Laue_measured_fraction_max 0.966
_diffrn_reflns_limit_h_max 11
_diffrn_reflns_limit_h_min -11
_diffrn_reflns_limit_k_max 13
_diffrn_reflns_limit_k_min -13
_diffrn_reflns_limit_l_max 25
_diffrn_reflns_limit_l_min -25
_diffrn_reflns_number 13283
_diffrn_reflns_point_group_measured_fraction_full 0.966
_diffrn_reflns_point_group_measured_fraction_max 0.966
_diffrn_reflns_theta_full 26.848
_diffrn_reflns_theta_max 26.995
_diffrn_reflns_theta_min 2.082
_diffrn_source synchrotron
_exptl_absorpt_coefficient_mu 2.515
_exptl_absorpt_correction_T_max 1
_exptl_absorpt_correction_T_min 0.740
_exptl_absorpt_correction_type multi-scan
_exptl_crystal_colour colourless
_exptl_crystal_colour_primary colourless
_exptl_crystal_density_diffrn 1.607
_exptl_crystal_description prism
_exptl_crystal_F_000 1048
_exptl_crystal_size_max 0.3
_exptl_crystal_size_mid 0.2
_exptl_crystal_size_min 0.2
_refine_diff_density_max 0.503
_refine_diff_density_min -0.612
_refine_diff_density_rms 0.075
_refine_ls_extinction_coef 0.0013(5)
_refine_ls_extinction_expression Fc^*^=kFc[1+0.001xFc^2^\l^3^/sin(2\q)]^-1/4^
_refine_ls_extinction_method 'SHELXL-2018/3 (Sheldrick 2018)'
_refine_ls_goodness_of_fit_ref 1.018
_refine_ls_hydrogen_treatment constr
_refine_ls_matrix_type full
_refine_ls_number_parameters 283
_refine_ls_number_reflns 3807
_refine_ls_number_restraints 0
_refine_ls_restrained_S_all 1.018
_refine_ls_R_factor_all 0.0428
_refine_ls_R_factor_gt 0.0349
_refine_ls_shift/su_max 0.001
_refine_ls_shift/su_mean 0.000
_refine_ls_structure_factor_coef Fsqd
_refine_ls_weighting_details 'w=1/[\s^2^(Fo^2^)+(0.0470P)^2^+1.3859P] where P=(Fo^2^+2Fc^2^)/3'
_refine_ls_weighting_scheme calc
_refine_ls_wR_factor_gt 0.0858
_refine_ls_wR_factor_ref 0.0908
_reflns_Friedel_coverage 0.000
_reflns_number_gt 3294
_reflns_number_total 3807
_reflns_threshold_expression 'I > 2\s(I)'
_cod_data_source_file d5ce00511f2.cif
_cod_data_source_block an157
_cod_depositor_comments 'Adding full bibliography for 7250946--7250954.cif.'
_cod_original_cell_volume 2139.6(8)
_cod_database_code 7250947
_shelx_shelxl_version_number 2018/3
_shelx_space_group_comment
;
The symmetry employed for this shelxl refinement is uniquely defined
by the following loop, which should always be used as a source of
symmetry information in preference to the above space-group names.
They are only intended as comments.
;
_shelx_estimated_absorpt_t_max 0.633
_shelx_estimated_absorpt_t_min 0.519
_olex2_refinement_description
;
1. Fixed Uiso
 At 1.2 times of:
  All C(H) groups, All C(H,H) groups
 At 1.5 times of:
  All C(H,H,H) groups
2.a Ternary CH refined with riding coordinates:
 C5(H5)
2.b Secondary CH2 refined with riding coordinates:
 C24(H24A,H24B)
2.c Aromatic/amide H refined with riding coordinates:
 C22(H22), C20(H20), C18(H18), C12(H12), C21(H21), C10(H10), C14(H14),
 C15(H15), C16(H16)
2.d Idealised Me refined as rotating group:
 C26(H26A,H26B,H26C), C25(H25A,H25B,H25C)
;
_olex2_submission_special_instructions 'No special instructions were received'

loop_
_space_group_symop_operation_xyz
'x, y, z'
'-x+1/2, y+1/2, -z+1/2'
'-x, -y, -z'
'x-1/2, -y-1/2, z-1/2'

loop_
_atom_site_label
_atom_site_type_symbol
_atom_site_fract_x
_atom_site_fract_y
_atom_site_fract_z
_atom_site_U_iso_or_equiv
_atom_site_adp_type
_atom_site_occupancy
_atom_site_site_symmetry_order
_atom_site_calc_flag
_atom_site_refinement_flags_posn
_atom_site_refinement_flags_adp
_atom_site_refinement_flags_occupancy
_atom_site_disorder_assembly
_atom_site_disorder_group
Br1 Br 0.67841(3) 0.65040(3) 0.88099(2) 0.02989(12) Uani 1 1 d . . . . .
Cl1 Cl 1.08256(7) 0.22651(6) 0.42047(4) 0.02952(18) Uani 1 1 d . . . . .
S1 S 0.56723(7) 0.71840(6) 0.47764(3) 0.02423(17) Uani 1 1 d . . . . .
O1 O 0.5564(2) 0.52154(17) 0.63009(9) 0.0262(4) Uani 1 1 d . . . . .
O2 O 0.1379(2) 0.96874(18) 0.68733(10) 0.0316(5) Uani 1 1 d . . . . .
N4 N 0.4650(2) 0.7009(2) 0.58922(10) 0.0201(5) Uani 1 1 d . . . . .
O3 O 0.18750(19) 0.77847(17) 0.72156(9) 0.0247(4) Uani 1 1 d . . . . .
C22 C 0.5970(3) 0.8754(2) 0.69167(14) 0.0241(6) Uani 1 1 d . . . . .
H22 H 0.581283 0.922198 0.653284 0.029 Uiso 1 1 calc R . . . .
C17 C 0.5140(3) 0.7731(2) 0.70025(13) 0.0205(5) Uani 1 1 d . . . . .
C26 C 0.1911(3) 1.0018(3) 0.55142(14) 0.0277(6) Uani 1 1 d . . . . .
H26A H 0.245631 1.076286 0.545192 0.042 Uiso 1 1 calc GR . . . .
H26B H 0.123658 1.016323 0.583936 0.042 Uiso 1 1 calc GR . . . .
H26C H 0.138575 0.978473 0.510512 0.042 Uiso 1 1 calc GR . . . .
N8 N 0.3809(2) 0.8699(2) 0.52519(11) 0.0224(5) Uani 1 1 d . . . . .
C11 C 0.8055(3) 0.4858(2) 0.46402(13) 0.0231(6) Uani 1 1 d . . . . .
C7 C 0.2914(3) 0.9009(2) 0.57383(13) 0.0223(6) Uani 1 1 d . . . . .
C20 C 0.7260(3) 0.8424(2) 0.79501(14) 0.0261(6) Uani 1 1 d . . . . .
H20 H 0.797801 0.865836 0.827567 0.031 Uiso 1 1 calc R . . . .
C5 C 0.3984(3) 0.7369(2) 0.64767(13) 0.0201(5) Uani 1 1 d . . . . .
H5 H 0.343889 0.666044 0.663164 0.024 Uiso 1 1 calc R . . . .
C13 C 0.9793(3) 0.3589(2) 0.41764(14) 0.0251(6) Uani 1 1 d . . . . .
C18 C 0.5366(3) 0.7032(2) 0.75637(13) 0.0209(5) Uani 1 1 d . . . . .
H18 H 0.481046 0.632486 0.762442 0.025 Uiso 1 1 calc R . . . .
C12 C 0.8894(3) 0.3800(2) 0.46590(13) 0.0232(6) Uani 1 1 d . . . . .
H12 H 0.884670 0.323008 0.500054 0.028 Uiso 1 1 calc R . . . .
C21 C 0.7027(3) 0.9097(3) 0.73876(15) 0.0282(6) Uani 1 1 d . . . . .
H21 H 0.759376 0.979565 0.732417 0.034 Uiso 1 1 calc R . . . .
C19 C 0.6424(3) 0.7399(2) 0.80305(13) 0.0230(6) Uani 1 1 d . . . . .
C6 C 0.2952(3) 0.8418(2) 0.63109(14) 0.0219(6) Uani 1 1 d . . . . .
C10 C 0.7163(3) 0.5056(2) 0.51718(13) 0.0231(6) Uani 1 1 d . . . . .
H10 H 0.726763 0.445731 0.550269 0.028 Uiso 1 1 calc R . . . .
C3 C 0.5476(3) 0.5969(2) 0.58725(13) 0.0212(5) Uani 1 1 d . . . . .
C9 C 0.4582(3) 0.7742(2) 0.53506(13) 0.0215(6) Uani 1 1 d . . . . .
C14 C 0.9895(3) 0.4400(3) 0.36771(14) 0.0278(6) Uani 1 1 d . . . . .
H14 H 1.052618 0.424631 0.335381 0.033 Uiso 1 1 calc R . . . .
C15 C 0.9062(3) 0.5445(3) 0.36537(14) 0.0303(6) Uani 1 1 d . . . . .
H15 H 0.911713 0.600769 0.330967 0.036 Uiso 1 1 calc R . . . .
C23 C 0.1994(3) 0.8730(2) 0.68135(14) 0.0236(6) Uani 1 1 d . . . . .
C16 C 0.8150(3) 0.5674(3) 0.41269(14) 0.0269(6) Uani 1 1 d . . . . .
H16 H 0.758362 0.639201 0.410389 0.032 Uiso 1 1 calc R . . . .
C24 C 0.0846(3) 0.7934(3) 0.76892(14) 0.0291(6) Uani 1 1 d . . . . .
H24A H -0.011997 0.806242 0.747160 0.035 Uiso 1 1 calc R . . . .
H24B H 0.109714 0.864749 0.796765 0.035 Uiso 1 1 calc R . . . .
C25 C 0.0883(3) 0.6788(3) 0.80863(15) 0.0345(7) Uani 1 1 d . . . . .
H25A H 0.068563 0.608438 0.780216 0.052 Uiso 1 1 calc GR . . . .
H25B H 0.016007 0.683562 0.839709 0.052 Uiso 1 1 calc GR . . . .
H25C H 0.182837 0.669655 0.831855 0.052 Uiso 1 1 calc GR . . . .
C2 C 0.6219(3) 0.5943(2) 0.52724(13) 0.0220(6) Uani 1 1 d . . . . .

loop_
_atom_site_aniso_label
_atom_site_aniso_U_11
_atom_site_aniso_U_22
_atom_site_aniso_U_33
_atom_site_aniso_U_23
_atom_site_aniso_U_13
_atom_site_aniso_U_12
Br1 0.03186(18) 0.03606(19) 0.02020(18) 0.00154(11) -0.00659(12) 0.00061(12)
Cl1 0.0220(3) 0.0278(4) 0.0383(4) -0.0039(3) -0.0004(3) 0.0018(3)
S1 0.0225(3) 0.0268(4) 0.0230(4) 0.0028(3) -0.0004(3) 0.0002(3)
O1 0.0278(10) 0.0259(10) 0.0241(10) 0.0035(8) -0.0016(8) 0.0059(8)
O2 0.0322(11) 0.0276(11) 0.0347(12) -0.0009(9) 0.0005(9) 0.0078(9)
N4 0.0164(10) 0.0231(11) 0.0200(12) 0.0008(9) -0.0018(9) -0.0003(9)
O3 0.0208(9) 0.0283(10) 0.0253(10) 0.0015(8) 0.0030(8) 0.0036(7)
C22 0.0214(13) 0.0261(14) 0.0242(14) 0.0026(11) -0.0008(11) 0.0010(10)
C17 0.0159(12) 0.0241(13) 0.0210(14) -0.0027(11) -0.0017(10) 0.0009(10)
C26 0.0250(14) 0.0261(14) 0.0306(16) 0.0029(12) -0.0057(12) 0.0017(11)
N8 0.0199(11) 0.0237(11) 0.0226(12) 0.0018(9) -0.0037(9) -0.0014(9)
C11 0.0160(12) 0.0285(14) 0.0238(14) -0.0037(11) -0.0031(10) -0.0044(10)
C7 0.0179(12) 0.0217(13) 0.0259(14) -0.0027(11) -0.0063(11) -0.0021(10)
C20 0.0186(12) 0.0304(15) 0.0282(15) -0.0056(12) -0.0049(11) 0.0006(11)
C5 0.0176(12) 0.0204(13) 0.0216(14) -0.0003(10) -0.0032(10) -0.0006(10)
C13 0.0179(12) 0.0258(14) 0.0303(16) -0.0054(11) -0.0049(11) -0.0026(10)
C18 0.0178(12) 0.0218(13) 0.0228(14) -0.0009(11) 0.0003(11) 0.0003(10)
C12 0.0187(12) 0.0261(13) 0.0239(14) -0.0019(11) -0.0032(11) -0.0062(10)
C21 0.0210(13) 0.0267(14) 0.0357(17) -0.0033(12) -0.0049(12) -0.0045(11)
C19 0.0198(13) 0.0295(14) 0.0193(14) 0.0001(11) -0.0006(11) 0.0037(11)
C6 0.0169(12) 0.0209(13) 0.0266(14) -0.0018(10) -0.0057(11) -0.0005(10)
C10 0.0182(12) 0.0248(13) 0.0251(14) -0.0025(11) -0.0055(11) -0.0054(10)
C3 0.0182(12) 0.0231(13) 0.0213(14) -0.0021(11) -0.0040(10) -0.0010(10)
C9 0.0187(13) 0.0245(13) 0.0199(13) 0.0011(10) -0.0055(10) -0.0055(10)
C14 0.0206(13) 0.0359(16) 0.0267(15) -0.0037(12) 0.0011(11) -0.0021(11)
C15 0.0280(14) 0.0350(16) 0.0274(16) 0.0047(12) -0.0010(12) -0.0030(12)
C23 0.0180(12) 0.0258(14) 0.0255(14) -0.0024(11) -0.0072(11) 0.0005(10)
C16 0.0202(13) 0.0291(15) 0.0308(16) 0.0022(12) -0.0007(12) 0.0017(11)
C24 0.0246(14) 0.0370(16) 0.0261(15) -0.0018(12) 0.0045(12) 0.0028(12)
C25 0.0392(17) 0.0366(17) 0.0283(16) 0.0012(13) 0.0068(13) -0.0017(13)
C2 0.0163(12) 0.0257(13) 0.0231(14) 0.0001(11) -0.0034(10) -0.0033(10)

loop_
_atom_type_symbol
_atom_type_description
_atom_type_scat_dispersion_real
_atom_type_scat_dispersion_imag
_atom_type_scat_source
C C 0.0027 0.0018 'International Tables Vol C Tables 4.2.6.8 and 6.1.1.4'
H H 0.0000 0.0000 'International Tables Vol C Tables 4.2.6.8 and 6.1.1.4'
Br Br -0.6406 2.7114 'International Tables Vol C Tables 4.2.6.8 and 6.1.1.4'
Cl Cl 0.1462 0.1783 'International Tables Vol C Tables 4.2.6.8 and 6.1.1.4'
N N 0.0051 0.0037 'International Tables Vol C Tables 4.2.6.8 and 6.1.1.4'
O O 0.0094 0.0069 'International Tables Vol C Tables 4.2.6.8 and 6.1.1.4'
S S 0.1230 0.1390 'International Tables Vol C Tables 4.2.6.8 and 6.1.1.4'

loop_
_geom_angle_atom_site_label_1
_geom_angle_atom_site_label_2
_geom_angle_atom_site_label_3
_geom_angle
_geom_angle_site_symmetry_1
_geom_angle_site_symmetry_3
_geom_angle_publ_flag
C9 S1 C2 91.69(13) . . ?
C3 N4 C5 121.9(2) . . ?
C9 N4 C5 121.7(2) . . ?
C9 N4 C3 116.2(2) . . ?
C23 O3 C24 115.7(2) . . ?
C17 C22 H22 119.8 . . ?
C21 C22 H22 119.8 . . ?
C21 C22 C17 120.4(3) . . ?
C22 C17 C5 119.5(2) . . ?
C22 C17 C18 120.3(2) . . ?
C18 C17 C5 120.2(2) . . ?
H26A C26 H26B 109.5 . . ?
H26A C26 H26C 109.5 . . ?
H26B C26 H26C 109.5 . . ?
C7 C26 H26A 109.5 . . ?
C7 C26 H26B 109.5 . . ?
C7 C26 H26C 109.5 . . ?
C9 N8 C7 116.6(2) . . ?
C12 C11 C10 117.5(3) . . ?
C16 C11 C12 118.5(3) . . ?
C16 C11 C10 124.1(2) . . ?
N8 C7 C26 110.7(2) . . ?
C6 C7 C26 126.4(3) . . ?
C6 C7 N8 122.9(2) . . ?
C21 C20 H20 120.6 . . ?
C21 C20 C19 118.9(2) . . ?
C19 C20 H20 120.6 . . ?
N4 C5 C17 109.5(2) . . ?
N4 C5 H5 109.0 . . ?
N4 C5 C6 109.0(2) . . ?
C17 C5 H5 109.0 . . ?
C6 C5 C17 111.5(2) . . ?
C6 C5 H5 109.0 . . ?
C12 C13 Cl1 119.2(2) . . ?
C14 C13 Cl1 119.2(2) . . ?
C14 C13 C12 121.6(3) . . ?
C17 C18 H18 120.9 . . ?
C19 C18 C17 118.2(2) . . ?
C19 C18 H18 120.9 . . ?
C11 C12 H12 120.1 . . ?
C13 C12 C11 119.7(3) . . ?
C13 C12 H12 120.1 . . ?
C22 C21 H21 119.9 . . ?
C20 C21 C22 120.2(3) . . ?
C20 C21 H21 119.9 . . ?
C20 C19 Br1 117.4(2) . . ?
C18 C19 Br1 120.7(2) . . ?
C18 C19 C20 121.9(3) . . ?
C7 C6 C5 121.8(3) . . ?
C7 C6 C23 122.7(2) . . ?
C23 C6 C5 115.5(2) . . ?
C11 C10 H10 114.5 . . ?
C2 C10 C11 130.9(3) . . ?
C2 C10 H10 114.5 . . ?
O1 C3 N4 122.9(3) . . ?
O1 C3 C2 126.7(2) . . ?
N4 C3 C2 110.4(2) . . ?
N4 C9 S1 111.38(19) . . ?
N8 C9 S1 122.3(2) . . ?
N8 C9 N4 126.3(3) . . ?
C13 C14 H14 120.5 . . ?
C13 C14 C15 118.9(3) . . ?
C15 C14 H14 120.5 . . ?
C14 C15 H15 119.7 . . ?
C16 C15 C14 120.6(3) . . ?
C16 C15 H15 119.7 . . ?
O2 C23 O3 122.6(3) . . ?
O2 C23 C6 126.8(3) . . ?
O3 C23 C6 110.6(2) . . ?
C11 C16 H16 119.7 . . ?
C15 C16 C11 120.7(3) . . ?
C15 C16 H16 119.7 . . ?
O3 C24 H24A 110.3 . . ?
O3 C24 H24B 110.3 . . ?
O3 C24 C25 107.1(2) . . ?
H24A C24 H24B 108.6 . . ?
C25 C24 H24A 110.3 . . ?
C25 C24 H24B 110.3 . . ?
C24 C25 H25A 109.5 . . ?
C24 C25 H25B 109.5 . . ?
C24 C25 H25C 109.5 . . ?
H25A C25 H25B 109.5 . . ?
H25A C25 H25C 109.5 . . ?
H25B C25 H25C 109.5 . . ?
C10 C2 S1 129.2(2) . . ?
C10 C2 C3 120.7(2) . . ?
C3 C2 S1 110.10(19) . . ?

loop_
_geom_bond_atom_site_label_1
_geom_bond_atom_site_label_2
_geom_bond_distance
_geom_bond_site_symmetry_2
_geom_bond_publ_flag
Br1 C19 1.900(3) . ?
Cl1 C13 1.745(3) . ?
S1 C9 1.751(3) . ?
S1 C2 1.758(3) . ?
O1 C3 1.213(3) . ?
O2 C23 1.211(3) . ?
N4 C5 1.470(4) . ?
N4 C3 1.383(3) . ?
N4 C9 1.381(3) . ?
O3 C23 1.343(3) . ?
O3 C24 1.449(3) . ?
C22 H22 0.9500 . ?
C22 C17 1.388(4) . ?
C22 C21 1.386(4) . ?
C17 C5 1.527(3) . ?
C17 C18 1.397(4) . ?
C26 H26A 0.9800 . ?
C26 H26B 0.9800 . ?
C26 H26C 0.9800 . ?
C26 C7 1.502(4) . ?
N8 C7 1.413(4) . ?
N8 C9 1.284(3) . ?
C11 C12 1.403(4) . ?
C11 C10 1.461(4) . ?
C11 C16 1.402(4) . ?
C7 C6 1.353(4) . ?
C20 H20 0.9500 . ?
C20 C21 1.384(4) . ?
C20 C19 1.390(4) . ?
C5 H5 1.0000 . ?
C5 C6 1.526(3) . ?
C13 C12 1.388(4) . ?
C13 C14 1.377(4) . ?
C18 H18 0.9500 . ?
C18 C19 1.389(4) . ?
C12 H12 0.9500 . ?
C21 H21 0.9500 . ?
C6 C23 1.478(4) . ?
C10 H10 0.9500 . ?
C10 C2 1.347(4) . ?
C3 C2 1.483(4) . ?
C14 H14 0.9500 . ?
C14 C15 1.388(4) . ?
C15 H15 0.9500 . ?
C15 C16 1.384(4) . ?
C16 H16 0.9500 . ?
C24 H24A 0.9900 . ?
C24 H24B 0.9900 . ?
C24 C25 1.503(4) . ?
C25 H25A 0.9800 . ?
C25 H25B 0.9800 . ?
C25 H25C 0.9800 . ?

loop_
_geom_torsion_atom_site_label_1
_geom_torsion_atom_site_label_2
_geom_torsion_atom_site_label_3
_geom_torsion_atom_site_label_4
_geom_torsion
_geom_torsion_site_symmetry_1
_geom_torsion_site_symmetry_2
_geom_torsion_site_symmetry_3
_geom_torsion_site_symmetry_4
_geom_torsion_publ_flag
Cl1 C13 C12 C11 -179.74(19) . . . . ?
Cl1 C13 C14 C15 179.4(2) . . . . ?
O1 C3 C2 S1 176.4(2) . . . . ?
O1 C3 C2 C10 -3.9(4) . . . . ?
N4 C5 C6 C7 -10.5(3) . . . . ?
N4 C5 C6 C23 168.8(2) . . . . ?
N4 C3 C2 S1 -4.5(3) . . . . ?
N4 C3 C2 C10 175.3(2) . . . . ?
C22 C17 C5 N4 65.7(3) . . . . ?
C22 C17 C5 C6 -55.0(3) . . . . ?
C22 C17 C18 C19 0.7(4) . . . . ?
C17 C22 C21 C20 -0.3(4) . . . . ?
C17 C5 C6 C7 110.4(3) . . . . ?
C17 C5 C6 C23 -70.3(3) . . . . ?
C17 C18 C19 Br1 179.46(19) . . . . ?
C17 C18 C19 C20 -0.6(4) . . . . ?
C26 C7 C6 C5 177.6(2) . . . . ?
C26 C7 C6 C23 -1.7(4) . . . . ?
N8 C7 C6 C5 0.5(4) . . . . ?
N8 C7 C6 C23 -178.8(2) . . . . ?
C11 C10 C2 S1 2.1(4) . . . . ?
C11 C10 C2 C3 -177.6(2) . . . . ?
C7 N8 C9 S1 176.27(18) . . . . ?
C7 N8 C9 N4 -1.9(4) . . . . ?
C7 C6 C23 O2 -21.9(4) . . . . ?
C7 C6 C23 O3 158.0(2) . . . . ?
C5 N4 C3 O1 9.3(4) . . . . ?
C5 N4 C3 C2 -169.9(2) . . . . ?
C5 N4 C9 S1 171.70(18) . . . . ?
C5 N4 C9 N8 -10.0(4) . . . . ?
C5 C17 C18 C19 -179.6(2) . . . . ?
C5 C6 C23 O2 158.8(3) . . . . ?
C5 C6 C23 O3 -21.3(3) . . . . ?
C13 C14 C15 C16 0.5(4) . . . . ?
C18 C17 C5 N4 -114.0(3) . . . . ?
C18 C17 C5 C6 125.4(3) . . . . ?
C12 C11 C10 C2 -177.0(3) . . . . ?
C12 C11 C16 C15 -0.6(4) . . . . ?
C12 C13 C14 C15 -0.8(4) . . . . ?
C21 C22 C17 C5 -179.9(3) . . . . ?
C21 C22 C17 C18 -0.3(4) . . . . ?
C21 C20 C19 Br1 180.0(2) . . . . ?
C21 C20 C19 C18 0.0(4) . . . . ?
C19 C20 C21 C22 0.5(4) . . . . ?
C10 C11 C12 C13 -177.9(2) . . . . ?
C10 C11 C16 C15 177.5(2) . . . . ?
C3 N4 C5 C17 67.3(3) . . . . ?
C3 N4 C5 C6 -170.5(2) . . . . ?
C3 N4 C9 S1 -3.1(3) . . . . ?
C3 N4 C9 N8 175.2(2) . . . . ?
C9 S1 C2 C10 -177.3(3) . . . . ?
C9 S1 C2 C3 2.39(19) . . . . ?
C9 N4 C5 C17 -107.2(2) . . . . ?
C9 N4 C5 C6 14.9(3) . . . . ?
C9 N4 C3 O1 -175.9(2) . . . . ?
C9 N4 C3 C2 4.9(3) . . . . ?
C9 N8 C7 C26 -171.0(2) . . . . ?
C9 N8 C7 C6 6.6(4) . . . . ?
C14 C13 C12 C11 0.5(4) . . . . ?
C14 C15 C16 C11 0.2(4) . . . . ?
C23 O3 C24 C25 -179.9(2) . . . . ?
C16 C11 C12 C13 0.2(4) . . . . ?
C16 C11 C10 C2 5.0(4) . . . . ?
C24 O3 C23 O2 6.2(4) . . . . ?
C24 O3 C23 C6 -173.8(2) . . . . ?
C2 S1 C9 N4 0.25(19) . . . . ?
C2 S1 C9 N8 -178.2(2) . . . . ?
